data_4311357
loop_
_publ_author_name
'Yun-Qi Tian'
'Zhen-Xia Chen'
'Lin-Hong Weng'
'Hui-Bin Guo'
'Song Gao'
'Dong Yuan Zhao'

_publ_contact_author_address
;
    Department of Chemistry 
    Liaoning University
    Shenyang 110036
    P.R.China
;
_publ_contact_author_email ytian588@sina.com.cn
_publ_contact_author_fax 86(024)3314502
_publ_contact_author_phone 86(024)3593522
_publ_section_title
;
 Two Polymorphs of Cobalt(II) Imidazolate Polymers Synthesized
 Solvothermally by Using One Organic Template N,N-Dimethylacetamide
;
_journal_name_full 'Inorganic Chemistry'
_journal_page_first 4631
_journal_page_last 4635
_journal_paper_doi 10.1021/ic049713z
_journal_volume 43
_journal_year 2004
_chemical_formula_sum 'C16 H21 Co2 N9 O'
_chemical_formula_weight 473.28
_chemical_name_common 'cobalt(II) imidazolate'
_chemical_name_systematic
; 
 ? 
;
_space_group_IT_number 61
_symmetry_cell_setting orthorhombic
_symmetry_space_group_name_Hall '-P 2ac 2ab'
_symmetry_space_group_name_H-M 'P b c a'
_atom_sites_solution_hydrogens geom
_atom_sites_solution_primary direct
_atom_sites_solution_secondary difmap
_audit_creation_method SHELXL-97
_cell_angle_alpha 90.00
_cell_angle_beta 90.00
_cell_angle_gamma 90.00
_cell_formula_units_Z 8
_cell_length_a 15.173(4)
_cell_length_b 15.173(4)
_cell_length_c 19.089(5)
_cell_measurement_temperature 298(2)
_cell_volume 4395(2)
_computing_cell_refinement 'Bruker SAINT'
_computing_data_collection 'Bruker SMART'
_computing_data_reduction 'Bruker SAINT'
_computing_molecular_graphics 'Bruker SHELXTL'
_computing_publication_material 'Bruker SHELXTL'
_computing_structure_refinement 'SHELXL-97 (Sheldrick, 1997)'
_computing_structure_solution 'SHELXS-97 (Sheldrick, 1990)'
_diffrn_ambient_temperature 298(2)
_diffrn_measured_fraction_theta_full 0.990
_diffrn_measured_fraction_theta_max 0.990
_diffrn_measurement_device_type 'Bruker SMART CCD area detector'
_diffrn_measurement_method 'phi and omega scans'
_diffrn_radiation_monochromator graphite
_diffrn_radiation_source 'fine-focus sealed tube'
_diffrn_radiation_type MoK\a
_diffrn_radiation_wavelength 0.71073
_diffrn_reflns_av_R_equivalents 0.0819
_diffrn_reflns_av_sigmaI/netI 0.0888
_diffrn_reflns_limit_h_max 19
_diffrn_reflns_limit_h_min -14
_diffrn_reflns_limit_k_max 17
_diffrn_reflns_limit_k_min -19
_diffrn_reflns_limit_l_max 24
_diffrn_reflns_limit_l_min -24
_diffrn_reflns_number 20989
_diffrn_reflns_theta_full 27.32
_diffrn_reflns_theta_max 27.32
_diffrn_reflns_theta_min 2.13
_diffrn_standards_decay_% 0
_diffrn_standards_interval_time '5 Sec.'
_exptl_absorpt_coefficient_mu 1.534
_exptl_absorpt_correction_T_max 0.62
_exptl_absorpt_correction_T_min 0.88
_exptl_absorpt_correction_type 'empirical used sadabs'
_exptl_crystal_colour Violet
_exptl_crystal_density_diffrn 1.431
_exptl_crystal_density_meas ?
_exptl_crystal_density_method .
_exptl_crystal_description Block
_exptl_crystal_F_000 1936
_exptl_crystal_size_max 0.2
_exptl_crystal_size_mid 0.1
_exptl_crystal_size_min 0.1
_refine_diff_density_max 0.824
_refine_diff_density_min -0.609
_refine_diff_density_rms 0.096
_refine_ls_extinction_method none
_refine_ls_goodness_of_fit_ref 1.015
_refine_ls_hydrogen_treatment mixed
_refine_ls_matrix_type full
_refine_ls_number_parameters 221
_refine_ls_number_reflns 4912
_refine_ls_number_restraints 8
_refine_ls_restrained_S_all 1.026
_refine_ls_R_factor_all 0.1189
_refine_ls_R_factor_gt 0.0562
_refine_ls_shift/su_max 0.000
_refine_ls_shift/su_mean 0.000
_refine_ls_structure_factor_coef Fsqd
_refine_ls_weighting_details 'calc w=1/[\s^2^(Fo^2^)+(0.0600P)^2^+0.0000P] where P=(Fo^2^+2Fc^2^)/3'
_refine_ls_weighting_scheme calc
_refine_ls_wR_factor_gt 0.1435
_refine_ls_wR_factor_ref 0.1575
_reflns_number_gt 2194
_reflns_number_total 4912
_reflns_threshold_expression >2sigma(I)
_cod_data_source_file ic049713zsi20040511_035759_2.cif
_cod_data_source_block 7
_cod_depositor_comments
;
The following automatic conversions were performed:
'_symmetry_cell_setting' value 'Orthorhombic' changed to 'orthorhombic'
according to '/home/saulius/struct/CIF-dictionaries/cif_core.dic'
dictionary named 'cif_core.dic' version 2.4.1 from 2010-06-29.

Automatic conversion script
Id: cif_fix_enum 1527 2010-12-29 10:47:43Z saulius 
;
_cod_original_cell_volume 4394.8(19)
_cod_database_code 4311357

loop_
_symmetry_equiv_pos_as_xyz
'x, y, z'
'-x+1/2, -y, z+1/2'
'-x, y+1/2, -z+1/2'
'x+1/2, -y+1/2, -z'
'-x, -y, -z'
'x-1/2, y, -z-1/2'
'x, -y-1/2, z-1/2'
'-x-1/2, y-1/2, z'

loop_
_atom_site_label
_atom_site_type_symbol
_atom_site_fract_x
_atom_site_fract_y
_atom_site_fract_z
_atom_site_U_iso_or_equiv
_atom_site_adp_type
_atom_site_occupancy
_atom_site_symmetry_multiplicity
_atom_site_calc_flag
_atom_site_refinement_flags
_atom_site_disorder_assembly
_atom_site_disorder_group
Co1 Co 0.20110(5) 0.11874(5) 0.59851(3) 0.0532(2) Uani 1 1 d . . .
Co2 Co 0.02112(5) 0.19148(5) 0.32800(3) 0.0545(3) Uani 1 1 d . . .
N1 N 0.1776(3) 0.1240(3) 0.4967(2) 0.0575(12) Uani 1 1 d . . .
N2 N 0.1115(3) 0.1542(3) 0.3957(2) 0.0578(11) Uani 1 1 d . . .
N3 N 0.0736(3) 0.2129(3) 0.2346(2) 0.0598(12) Uani 1 1 d . . .
N4 N 0.1396(3) 0.2830(3) 0.1471(2) 0.0570(12) Uani 1 1 d . . .
N5 N -0.0685(3) 0.0954(3) 0.3204(2) 0.0584(12) Uani 1 1 d . . .
N6 N -0.1593(3) -0.0099(3) 0.3542(2) 0.0567(11) Uani 1 1 d . . .
N7 N 0.3292(3) 0.1338(3) 0.6126(2) 0.0577(12) Uani 1 1 d . . .
N8 N 0.4516(3) 0.2072(3) 0.6384(2) 0.0554(11) Uani 1 1 d . . .
C1 C 0.1068(4) 0.1548(4) 0.4634(3) 0.0631(15) Uani 1 1 d . . .
H1A H 0.0574 0.1753 0.4872 0.076 Uiso 1 1 calc R . .
C2 C 0.2318(5) 0.1042(5) 0.4439(3) 0.103(3) Uani 1 1 d . . .
H2A H 0.2886 0.0820 0.4489 0.124 Uiso 1 1 calc R . .
C3 C 0.1920(5) 0.1211(5) 0.3824(3) 0.100(3) Uani 1 1 d . . .
H3A H 0.2160 0.1115 0.3383 0.120 Uiso 1 1 calc R . .
C4 C 0.1101(4) 0.2863(4) 0.2115(3) 0.0655(16) Uani 1 1 d . A .
H4A H 0.1145 0.3367 0.2389 0.079 Uiso 1 1 calc R . .
C5 C 0.0609(9) 0.1642(8) 0.1712(6) 0.059(3) Uiso 0.50 1 d P A 1
H5A H 0.0307 0.1110 0.1672 0.071 Uiso 0.50 1 calc PR A 1
C6 C 0.0992(9) 0.2071(8) 0.1190(7) 0.068(4) Uiso 0.50 1 d P A 1
H6A H 0.0994 0.1902 0.0722 0.082 Uiso 0.50 1 calc PR A 1
C7 C -0.0892(4) 0.0378(4) 0.3681(3) 0.0603(15) Uani 1 1 d . A .
H7A H -0.0567 0.0310 0.4090 0.072 Uiso 1 1 calc R . .
C8 C -0.1315(5) 0.0849(5) 0.2715(3) 0.096(2) Uani 1 1 d . A .
H8A H -0.1359 0.1167 0.2300 0.116 Uiso 1 1 calc R . .
C9 C -0.1863(5) 0.0216(4) 0.2921(3) 0.090(2) Uani 1 1 d . A .
H9A H -0.2355 0.0023 0.2674 0.108 Uiso 1 1 calc R . .
C10 C 0.3649(4) 0.2085(4) 0.6327(2) 0.0544(14) Uani 1 1 d . . .
H10A H 0.3316 0.2586 0.6422 0.065 Uiso 1 1 calc R . .
C11 C 0.4730(4) 0.1225(4) 0.6198(4) 0.082(2) Uani 1 1 d . . .
H11A H 0.5297 0.0992 0.6187 0.099 Uiso 1 1 calc R . .
C12 C 0.3989(4) 0.0788(4) 0.6034(3) 0.0817(19) Uani 1 1 d . . .
H12A H 0.3958 0.0207 0.5883 0.098 Uiso 1 1 calc R . .
C5' C 0.0976(8) 0.1519(8) 0.1892(6) 0.059(3) Uiso 0.50 1 d P A 2
H5'A H 0.0889 0.0914 0.1931 0.071 Uiso 0.50 1 calc PR A 2
C6' C 0.1371(9) 0.1947(8) 0.1362(7) 0.067(4) Uiso 0.50 1 d P A 2
H6'A H 0.1601 0.1671 0.0967 0.080 Uiso 0.50 1 calc PR A 2
N9 N 0.1548(6) -0.1435(6) 0.3822(5) 0.196(4) Uiso 1 1 d D . .
O1 O 0.2927(6) -0.1155(6) 0.3465(5) 0.242(4) Uiso 1 1 d D . .
C20 C 0.2427(9) -0.1311(9) 0.3991(6) 0.256(7) Uiso 1 1 d D . .
C21 C 0.2533(8) -0.1382(8) 0.4741(6) 0.217(5) Uiso 1 1 d D . .
H21A H 0.3145 -0.1329 0.4859 0.326 Uiso 1 1 calc R . .
H21B H 0.2317 -0.1944 0.4896 0.326 Uiso 1 1 calc R . .
H21C H 0.2206 -0.0921 0.4967 0.326 Uiso 1 1 calc R . .
C22 C 0.0932(9) -0.1253(8) 0.4408(7) 0.267(7) Uiso 1 1 d D . .
H22A H 0.1199 -0.1428 0.4842 0.401 Uiso 1 1 calc R . .
H22B H 0.0397 -0.1579 0.4338 0.401 Uiso 1 1 calc R . .
H22C H 0.0802 -0.0634 0.4422 0.401 Uiso 1 1 calc R . .
C23 C 0.1216(9) -0.1201(9) 0.3124(6) 0.251(6) Uiso 1 1 d D . .
H23A H 0.1651 -0.1344 0.2778 0.377 Uiso 1 1 calc R . .
H23B H 0.1093 -0.0580 0.3108 0.377 Uiso 1 1 calc R . .
H23C H 0.0685 -0.1524 0.3031 0.377 Uiso 1 1 calc R . .

loop_
_atom_site_aniso_label
_atom_site_aniso_U_11
_atom_site_aniso_U_22
_atom_site_aniso_U_33
_atom_site_aniso_U_23
_atom_site_aniso_U_13
_atom_site_aniso_U_12
Co1 0.0500(5) 0.0586(5) 0.0509(4) -0.0008(3) 0.0008(4) -0.0034(4)
Co2 0.0473(4) 0.0633(5) 0.0529(4) 0.0076(4) 0.0024(4) 0.0000(4)
N1 0.050(3) 0.068(3) 0.055(3) 0.000(2) 0.002(2) 0.003(2)
N2 0.052(3) 0.068(3) 0.054(3) 0.004(2) 0.004(2) 0.010(2)
N3 0.056(3) 0.064(3) 0.060(3) 0.000(2) 0.005(2) -0.003(2)
N4 0.062(3) 0.058(3) 0.051(3) -0.001(2) 0.006(2) -0.002(2)
N5 0.059(3) 0.056(3) 0.060(3) 0.009(2) -0.003(3) -0.003(2)
N6 0.053(3) 0.062(3) 0.054(3) 0.002(2) -0.003(2) -0.007(2)
N7 0.047(3) 0.060(3) 0.065(3) -0.004(2) -0.003(2) -0.005(2)
N8 0.044(3) 0.064(3) 0.058(3) 0.004(2) -0.004(2) 0.001(2)
C1 0.046(4) 0.095(4) 0.049(3) 0.005(3) 0.014(3) 0.005(3)
C2 0.089(5) 0.156(7) 0.065(4) 0.000(4) 0.007(4) 0.070(5)
C3 0.087(5) 0.159(7) 0.055(4) -0.004(4) 0.006(4) 0.056(5)
C4 0.075(4) 0.070(4) 0.051(3) -0.001(3) 0.004(3) -0.014(3)
C7 0.056(4) 0.068(4) 0.057(3) 0.008(3) -0.006(3) -0.004(3)
C8 0.118(6) 0.101(5) 0.070(4) 0.034(4) -0.035(4) -0.041(5)
C9 0.100(6) 0.086(5) 0.084(4) 0.022(4) -0.048(4) -0.035(4)
C10 0.051(4) 0.058(4) 0.054(3) 0.002(3) 0.002(3) 0.005(3)
C11 0.060(4) 0.072(5) 0.116(6) -0.006(4) -0.013(4) 0.015(4)
C12 0.066(5) 0.058(4) 0.120(5) -0.016(4) -0.007(4) 0.002(4)

loop_
_atom_type_symbol
_atom_type_description
_atom_type_scat_dispersion_real
_atom_type_scat_dispersion_imag
_atom_type_scat_source
Co Co 0.3494 0.9721 'International Tables Vol C Tables 4.2.6.8 and 6.1.1.4'
N N 0.0061 0.0033 'International Tables Vol C Tables 4.2.6.8 and 6.1.1.4'
C C 0.0033 0.0016 'International Tables Vol C Tables 4.2.6.8 and 6.1.1.4'
H H 0.0000 0.0000 'International Tables Vol C Tables 4.2.6.8 and 6.1.1.4'
O O 0.0106 0.0060 'International Tables Vol C Tables 4.2.6.8 and 6.1.1.4'

loop_
_geom_angle_atom_site_label_1
_geom_angle_atom_site_label_2
_geom_angle_atom_site_label_3
_geom_angle
_geom_angle_site_symmetry_1
_geom_angle_site_symmetry_3
_geom_angle_publ_flag
N7 Co1 N1 107.87(17) . . ?
N7 Co1 N6 110.41(18) . 5_556 ?
N1 Co1 N6 115.00(18) . 5_556 ?
N7 Co1 N4 108.15(19) . 7_566 ?
N1 Co1 N4 110.10(18) . 7_566 ?
N6 Co1 N4 105.14(18) 5_556 7_566 ?
N2 Co2 N8 112.52(18) . 4_456 ?
N2 Co2 N3 111.01(18) . . ?
N8 Co2 N3 112.34(18) 4_456 . ?
N2 Co2 N5 108.22(19) . . ?
N8 Co2 N5 103.21(19) 4_456 . ?
N3 Co2 N5 109.13(18) . . ?
C1 N1 C2 102.5(5) . . ?
C1 N1 Co1 128.9(4) . . ?
C2 N1 Co1 128.4(4) . . ?
C1 N2 C3 103.9(5) . . ?
C1 N2 Co2 128.0(4) . . ?
C3 N2 Co2 128.1(4) . . ?
C5' N3 C4 104.8(7) . . ?
C5' N3 C5 28.3(6) . . ?
C4 N3 C5 102.0(6) . . ?
C5' N3 Co2 126.0(6) . . ?
C4 N3 Co2 127.5(4) . . ?
C5 N3 Co2 128.6(6) . . ?
C4 N4 C6' 100.0(7) . . ?
C4 N4 C6 103.9(7) . . ?
C6' N4 C6 28.7(7) . . ?
C4 N4 Co1 124.7(4) . 7_565 ?
C6' N4 Co1 133.0(6) . 7_565 ?
C6 N4 Co1 129.7(6) . 7_565 ?
C7 N5 C8 103.6(5) . . ?
C7 N5 Co2 127.1(4) . . ?
C8 N5 Co2 128.3(4) . . ?
C7 N6 C9 103.2(5) . . ?
C7 N6 Co1 128.7(4) . 5_556 ?
C9 N6 Co1 126.9(4) . 5_556 ?
C10 N7 C12 104.3(5) . . ?
C10 N7 Co1 123.0(4) . . ?
C12 N7 Co1 132.7(4) . . ?
C10 N8 C11 103.3(5) . . ?
C10 N8 Co2 123.2(4) . 4_556 ?
C11 N8 Co2 133.5(4) . 4_556 ?
N2 C1 N1 115.4(5) . . ?
N2 C1 H1A 122.3 . . ?
N1 C1 H1A 122.3 . . ?
N1 C2 C3 109.8(6) . . ?
N1 C2 H2A 125.1 . . ?
C3 C2 H2A 125.1 . . ?
C2 C3 N2 108.4(6) . . ?
C2 C3 H3A 125.8 . . ?
N2 C3 H3A 125.8 . . ?
N4 C4 N3 115.2(5) . . ?
N4 C4 H4A 122.4 . . ?
N3 C4 H4A 122.4 . . ?
C6 C5 N3 108.9(11) . . ?
C6 C5 H5A 125.6 . . ?
N3 C5 H5A 125.6 . . ?
C5 C6 N4 107.9(11) . . ?
C5 C6 H6A 126.1 . . ?
N4 C6 H6A 126.1 . . ?
N5 C7 N6 115.1(5) . . ?
N5 C7 H7A 122.4 . . ?
N6 C7 H7A 122.4 . . ?
C9 C8 N5 109.0(5) . . ?
C9 C8 H8A 125.5 . . ?
N5 C8 H8A 125.5 . . ?
C8 C9 N6 109.1(5) . . ?
C8 C9 H9A 125.5 . . ?
N6 C9 H9A 125.5 . . ?
N7 C10 N8 114.9(5) . . ?
N7 C10 H10A 122.5 . . ?
N8 C10 H10A 122.5 . . ?
C12 C11 N8 108.9(6) . . ?
C12 C11 H11A 125.5 . . ?
N8 C11 H11A 125.5 . . ?
C11 C12 N7 108.6(6) . . ?
C11 C12 H12A 125.7 . . ?
N7 C12 H12A 125.7 . . ?
N3 C5' C6' 106.2(11) . . ?
N3 C5' H5'A 126.9 . . ?
C6' C5' H5'A 126.9 . . ?
C5' C6' N4 111.9(11) . . ?
C5' C6' H6'A 124.0 . . ?
N4 C6' H6'A 124.0 . . ?
C20 N9 C23 120.6(8) . . ?
C20 N9 C22 114.0(9) . . ?
C23 N9 C22 115.0(10) . . ?
O1 C20 N9 114.4(9) . . ?
O1 C20 C21 136.5(12) . . ?
N9 C20 C21 109.1(8) . . ?
C20 C21 H21A 109.5 . . ?
C20 C21 H21B 109.5 . . ?
H21A C21 H21B 109.5 . . ?
C20 C21 H21C 109.5 . . ?
H21A C21 H21C 109.5 . . ?
H21B C21 H21C 109.5 . . ?
N9 C22 H22A 109.5 . . ?
N9 C22 H22B 109.5 . . ?
H22A C22 H22B 109.5 . . ?
N9 C22 H22C 109.5 . . ?
H22A C22 H22C 109.5 . . ?
H22B C22 H22C 109.5 . . ?
N9 C23 H23A 109.5 . . ?
N9 C23 H23B 109.5 . . ?
H23A C23 H23B 109.5 . . ?
N9 C23 H23C 109.5 . . ?
H23A C23 H23C 109.5 . . ?
H23B C23 H23C 109.5 . . ?

loop_
_geom_bond_atom_site_label_1
_geom_bond_atom_site_label_2
_geom_bond_distance
_geom_bond_site_symmetry_2
_geom_bond_publ_flag
Co1 N7 1.975(5) . ?
Co1 N1 1.978(4) . ?
Co1 N6 1.986(4) 5_556 ?
Co1 N4 1.989(4) 7_566 ?
Co2 N2 1.967(4) . ?
Co2 N8 1.972(4) 4_456 ?
Co2 N3 1.978(4) . ?
Co2 N5 1.999(4) . ?
N1 C1 1.332(6) . ?
N1 C2 1.335(7) . ?
N2 C1 1.295(6) . ?
N2 C3 1.345(7) . ?
N3 C5' 1.320(12) . ?
N3 C4 1.321(6) . ?
N3 C5 1.432(12) . ?
N4 C4 1.309(6) . ?
N4 C6' 1.357(13) . ?
N4 C6 1.411(13) . ?
N4 Co1 1.989(4) 7_565 ?
N5 C7 1.300(6) . ?
N5 C8 1.344(7) . ?
N6 C7 1.314(6) . ?
N6 C9 1.343(6) . ?
N6 Co1 1.986(4) 5_556 ?
N7 C10 1.314(6) . ?
N7 C12 1.359(7) . ?
N8 C10 1.321(6) . ?
N8 C11 1.372(7) . ?
N8 Co2 1.972(4) 4_556 ?
C1 H1A 0.9300 . ?
C2 C3 1.345(8) . ?
C2 H2A 0.9300 . ?
C3 H3A 0.9300 . ?
C4 H4A 0.9300 . ?
C5 C6 1.324(16) . ?
C5 H5A 0.9300 . ?
C6 H6A 0.9300 . ?
C7 H7A 0.9300 . ?
C8 C9 1.330(8) . ?
C8 H8A 0.9300 . ?
C9 H9A 0.9300 . ?
C10 H10A 0.9300 . ?
C11 C12 1.342(8) . ?
C11 H11A 0.9300 . ?
C12 H12A 0.9300 . ?
C5' C6' 1.344(16) . ?
C5' H5'A 0.9300 . ?
C6' H6'A 0.9300 . ?
N9 C20 1.385(9) . ?
N9 C23 1.468(8) . ?
N9 C22 1.483(8) . ?
O1 C20 1.279(8) . ?
C20 C21 1.446(8) . ?
C21 H21A 0.9600 . ?
C21 H21B 0.9600 . ?
C21 H21C 0.9600 . ?
C22 H22A 0.9600 . ?
C22 H22B 0.9600 . ?
C22 H22C 0.9600 . ?
C23 H23A 0.9600 . ?
C23 H23B 0.9600 . ?
C23 H23C 0.9600 . ?
